data_1100810
loop_
_publ_author_name
'Boyd, Catherine L.'
'Clot, Eric'
'Guiducci, Aldo E.'
'Mountford, Philip'

_publ_section_title
;
 Pendant Arm Functionalized Benzamidinate Titanium Imido Compounds:
 Experimental and Computational Studies of Their Reactions with CO~2~
;
_journal_coden_ASTM ORGND7
_journal_issue 10
_journal_name_full Organometallics
_journal_page_first 2347
_journal_page_last 2367
_journal_paper_doi 10.1021/om049026f
_journal_volume 24
_journal_year 2005
_chemical_compound_source
;
 [Ti(N-t-Bu){Me3SiNC(C6H5)NCH2CH2NMe2}Cl] + CO2
;
_chemical_formula_moiety ' C40 H62 N6 O2 Si2 Ti2 '
_chemical_formula_sum 'C40 H62 N6 O2 Si2 Ti2'
_chemical_formula_weight 810.95
_chemical_melting_point ?
_chemical_name_systematic
;
 [Ti2(mu-O)2(C5H4Me)2{Me3SiNC(C6H5)NCH2CH2NMe2}2]
;
_space_group_IT_number 2
_symmetry_cell_setting triclinic
_symmetry_space_group_name_Hall '-P 1'
_symmetry_space_group_name_H-M 'P -1'
_atom_sites_solution_hydrogens geom
_atom_sites_solution_primary direct
_atom_sites_solution_secondary 'Fourier difference maps'
_cell_angle_alpha 108.200(1)
_cell_angle_beta 94.168(1)
_cell_angle_gamma 90.162(2)
_cell_formula_units_Z 4
_cell_length_a 12.7045(4)
_cell_length_b 16.1774(4)
_cell_length_c 22.8120(8)
_cell_measurement_reflns_used 13497
_cell_measurement_temperature 150
_cell_measurement_theta_max 24.108
_cell_measurement_theta_min 2.910
_cell_volume 4440.5
_computing_cell_refinement
;
KappaCCD software 'DENZO' (Otwinowski & Minor, 1996)
;
_computing_data_collection
;
KappaCCD software 'Collect' (Nonius, 2000)
;
_computing_data_reduction
;
KappaCCD software 'DENZO' (Otwinowski & Minor, 1996)
;
_computing_molecular_graphics 'CAMERON (Watkin, Prout and Pearce, 1996)'
_computing_publication_material
;
CRYSTALS Issue 10 (Watkin et al, 1996)
;
_computing_structure_refinement
;
CRYSTALS Issue 10 (Watkin et al, 1996)
;
_computing_structure_solution 'SIR92 (Altomare, et al, 1994)'
_diffrn_ambient_temperature 150
_diffrn_measured_fraction_theta_max 0.994
_diffrn_measurement_device_type 'Nonius KappaCCD'
_diffrn_measurement_method \w/2\q
_diffrn_radiation_type 'Mo K\a'
_diffrn_radiation_wavelength 0.71073
_diffrn_reflns_av_R_equivalents 0.037
_diffrn_reflns_av_sigmaI/netI 0.235
_diffrn_reflns_limit_h_max 14
_diffrn_reflns_limit_h_min -14
_diffrn_reflns_limit_k_max 18
_diffrn_reflns_limit_k_min -18
_diffrn_reflns_limit_l_max 26
_diffrn_reflns_limit_l_min -26
_diffrn_reflns_number 26452
_diffrn_reflns_theta_max 24.06
_diffrn_reflns_theta_min 2.98
_diffrn_standards_decay_% 'not measured'
_diffrn_standards_interval_count 'not measured'
_diffrn_standards_interval_time 'not measured'
_diffrn_standards_number 'not measured'
_exptl_absorpt_coefficient_mu 0.45
_exptl_absorpt_correction_T_max 0.980
_exptl_absorpt_correction_T_min 0.980
_exptl_absorpt_correction_type multi-scan
_exptl_crystal_colour 'pale yellow'
_exptl_crystal_density_diffrn 1.21
_exptl_crystal_density_meas ?
_exptl_crystal_density_method .
_exptl_crystal_description block
_exptl_crystal_F_000 1728
_exptl_crystal_size_max 0.20
_exptl_crystal_size_mid 0.10
_exptl_crystal_size_min 0.10
_refine_diff_density_max 0.34
_refine_diff_density_min -0.34
_refine_ls_abs_structure_Flack none
_refine_ls_extinction_coef 51.9(74)
_refine_ls_extinction_method
;
 Larson 1970 Crystallographic Computing eq 22
;
_refine_ls_goodness_of_fit_ref 0.2534
_refine_ls_hydrogen_treatment 'riding model'
_refine_ls_matrix_type blocked
_refine_ls_number_parameters 939
_refine_ls_number_reflns 6099
_refine_ls_number_restraints 0
_refine_ls_R_factor_gt 0.0522
_refine_ls_shift/su_max 0.0025
_refine_ls_structure_factor_coef F
_refine_ls_weighting_scheme unit
_refine_ls_wR_factor_ref 0.0575
_reflns_limit_h_max 14
_reflns_limit_h_min -14
_reflns_limit_k_max 17
_reflns_limit_k_min -18
_reflns_limit_l_max 26
_reflns_limit_l_min 0
_reflns_number_gt 6099
_reflns_number_total 13969
_reflns_threshold_expression >2.00\s(I)
_cod_data_source_file om049026fsi20041209_070538.cif
_cod_data_source_block 10a
_cod_depositor_comments
;
The following automatic conversions were performed:
'_symmetry_cell_setting' value 'Triclinic ' changed to 'triclinic'
according to '/home/saulius/struct/CIF-dictionaries/cif_core.dic'
dictionary named 'cif_core.dic' version 2.4.1 from 2010-06-29.

Automatic conversion script
Id: cif_fix_enum 1527 2010-12-29 10:47:43Z saulius 

The following automatic conversions were performed:

'_chemical_melting_point' value 'not measured' was changed to '?' -
the value is undefined or not given.

Automatic conversion script
Id: cif_fix_values 1646 2011-03-28 12:23:43Z adriana 

The following automatic conversions were performed:

'_refine_ls_weighting_scheme' value 'unit weights' was changed to
'unit'.

Automatic conversion script
Id: cif_fix_values 3143 2015-03-26 13:38:13Z robertas 

The following automatic conversions were performed:

'_atom_sites_solution_primary' value 'direct methods' was changed to
'direct'.

'_atom_sites_solution_hydrogens' value 'geometric' was changed to
'geom'.

Automatic conversion script
Id: cif_fix_values 6452 2018-10-05 10:23:21Z andrius 
;
_cod_original_sg_symbol_H-M 'P -1 '
_cod_original_formula_sum ' C40 H62 N6 O2 Si2 Ti2 '
_cod_database_code 1100810

loop_
_symmetry_equiv_pos_as_xyz
x,y,z
-x,-y,-z

loop_
_atom_site_label
_atom_site_fract_x
_atom_site_fract_y
_atom_site_fract_z
_atom_site_U_iso_or_equiv
_atom_site_occupancy
_atom_site_adp_type
Ti1 1.4510(1) 0.91902(9) 0.28799(6) 0.0254 1.0000 Uani
Ti2 1.3004(1) 0.81735(9) 0.20091(6) 0.0266 1.0000 Uani
N1 1.4014(5) 1.0359(4) 0.3573(3) 0.0308 1.0000 Uani
N2 1.4735(5) 1.0409(4) 0.2733(3) 0.0302 1.0000 Uani
N3 1.4686(5) 1.0976(5) 0.1263(3) 0.0453 1.0000 Uani
N4 1.3458(5) 0.6996(4) 0.1289(3) 0.0302 1.0000 Uani
N5 1.2792(5) 0.6954(4) 0.2150(3) 0.0320 1.0000 Uani
N6 1.2783(5) 0.6386(4) 0.3618(3) 0.0384 1.0000 Uani
O1 1.3253(4) 0.8658(3) 0.2880(2) 0.0260 1.0000 Uani
O2 1.4274(4) 0.8689(3) 0.2012(2) 0.0286 1.0000 Uani
Si1 1.32857(18) 1.06241(15) 0.4209(1) 0.0337 1.0000 Uani
Si2 1.42551(19) 0.67834(16) 0.06846(11) 0.0392 1.0000 Uani
C1 1.4370(6) 1.0867(5) 0.3259(3) 0.0292 1.0000 Uani
C2 1.4419(6) 1.1847(5) 0.3493(3) 0.0273 1.0000 Uani
C3 1.3659(7) 1.2332(6) 0.3306(5) 0.0546 1.0000 Uani
C4 1.3696(7) 1.3233(6) 0.3536(5) 0.0657 1.0000 Uani
C5 1.4537(7) 1.3635(6) 0.3957(4) 0.0462 1.0000 Uani
C6 1.5296(8) 1.3145(6) 0.4142(4) 0.0516 1.0000 Uani
C7 1.5248(7) 1.2270(6) 0.3905(4) 0.0483 1.0000 Uani
C8 1.5146(6) 1.0784(5) 0.2287(3) 0.0322 1.0000 Uani
C9 1.4379(6) 1.0575(5) 0.1710(3) 0.0346 1.0000 Uani
C10 1.4144(8) 1.0535(7) 0.0648(4) 0.0660 1.0000 Uani
C11 1.4418(8) 1.1887(6) 0.1453(5) 0.0662 1.0000 Uani
C12 1.3961(8) 1.1443(6) 0.4894(4) 0.0569 1.0000 Uani
C13 1.1982(7) 1.1052(7) 0.4028(5) 0.0639 1.0000 Uani
C14 1.3066(7) 0.9597(5) 0.4400(4) 0.0481 1.0000 Uani
C15 1.6330(6) 0.8728(6) 0.2753(4) 0.0410 1.0000 Uani
C16 1.6376(6) 0.9468(6) 0.3290(4) 0.0410 1.0000 Uani
C17 1.5779(6) 0.9243(6) 0.3730(4) 0.0401 1.0000 Uani
C18 1.5384(6) 0.8398(5) 0.3474(4) 0.0377 1.0000 Uani
C19 1.5707(6) 0.8084(6) 0.2876(4) 0.0392 1.0000 Uani
C20 1.6857(7) 0.8663(7) 0.2183(4) 0.0619 1.0000 Uani
C21 1.3151(6) 0.6500(5) 0.1615(4) 0.0298 1.0000 Uani
C22 1.3145(6) 0.5527(5) 0.1395(4) 0.0311 1.0000 Uani
C23 1.3862(7) 0.5074(6) 0.1651(5) 0.0547 1.0000 Uani
C24 1.3835(7) 0.4165(6) 0.1440(5) 0.0628 1.0000 Uani
C25 1.3144(8) 0.3720(6) 0.0978(4) 0.0542 1.0000 Uani
C26 1.2429(9) 0.4150(6) 0.0721(5) 0.0688 1.0000 Uani
C27 1.2430(8) 0.5058(7) 0.0921(4) 0.0585 1.0000 Uani
C28 1.2375(6) 0.6573(6) 0.2587(3) 0.0371 1.0000 Uani
C29 1.3108(6) 0.6821(5) 0.3183(3) 0.0335 1.0000 Uani
C30 1.3150(7) 0.5490(6) 0.3456(4) 0.0524 1.0000 Uani
C31 1.3196(8) 0.6850(6) 0.4243(4) 0.0602 1.0000 Uani
C32 1.372(1) 0.5915(7) -0.0014(4) 0.0843 1.0000 Uani
C33 1.5577(8) 0.6434(8) 0.0917(5) 0.0755 1.0000 Uani
C34 1.4412(8) 0.7796(6) 0.0498(4) 0.0572 1.0000 Uani
C35 1.1219(6) 0.8682(6) 0.2164(4) 0.0371 1.0000 Uani
C36 1.1847(6) 0.9308(5) 0.2024(4) 0.0375 1.0000 Uani
C37 1.2121(6) 0.8967(6) 0.1413(4) 0.0400 1.0000 Uani
C38 1.1702(6) 0.8113(5) 0.1180(4) 0.0343 1.0000 Uani
C39 1.1141(6) 0.7947(5) 0.1644(4) 0.0350 1.0000 Uani
C40 1.0739(7) 0.8779(7) 0.2768(4) 0.0617 1.0000 Uani
H31 1.3093(7) 1.2037(6) 0.3012(5) 0.0706 1.0000 Uiso
H41 1.3163(7) 1.3572(6) 0.3405(5) 0.0838 1.0000 Uiso
H51 1.4584(7) 1.4258(6) 0.4121(4) 0.0630 1.0000 Uiso
H61 1.5862(8) 1.3424(6) 0.4442(4) 0.0715 1.0000 Uiso
H71 1.5801(7) 1.1931(6) 0.4017(4) 0.0624 1.0000 Uiso
H81 1.5219(6) 1.1404(5) 0.2468(3) 0.0486 1.0000 Uiso
H82 1.5821(6) 1.0547(5) 0.2174(3) 0.0486 1.0000 Uiso
H91 1.3695(6) 1.0771(5) 0.1837(3) 0.0506 1.0000 Uiso
H92 1.4350(6) 0.9955(5) 0.1519(3) 0.0506 1.0000 Uiso
H101 1.4353(8) 1.0811(7) 0.0356(4) 0.0850 1.0000 Uiso
H102 1.4335(8) 0.9935(7) 0.0514(4) 0.0850 1.0000 Uiso
H103 1.3393(8) 1.0570(7) 0.0672(4) 0.0850 1.0000 Uiso
H111 1.4627(8) 1.2150(6) 0.1154(5) 0.0890 1.0000 Uiso
H112 1.4789(8) 1.2173(6) 0.1847(5) 0.0890 1.0000 Uiso
H113 1.3671(8) 1.1945(6) 0.1489(5) 0.0890 1.0000 Uiso
H121 1.3520(8) 1.1566(6) 0.5234(4) 0.0718 1.0000 Uiso
H122 1.4090(8) 1.1967(6) 0.4795(4) 0.0718 1.0000 Uiso
H123 1.4620(8) 1.1223(6) 0.5007(4) 0.0718 1.0000 Uiso
H131 1.1584(7) 1.1195(7) 0.4387(5) 0.0889 1.0000 Uiso
H132 1.2095(7) 1.1564(7) 0.3911(5) 0.0889 1.0000 Uiso
H133 1.1599(7) 1.0619(7) 0.3693(5) 0.0889 1.0000 Uiso
H141 1.2658(7) 0.9712(5) 0.4754(4) 0.0690 1.0000 Uiso
H142 1.3734(7) 0.9370(5) 0.4489(4) 0.0690 1.0000 Uiso
H143 1.2692(7) 0.9179(5) 0.4051(4) 0.0690 1.0000 Uiso
H161 1.6733(6) 1.0014(6) 0.3343(4) 0.0543 1.0000 Uiso
H171 1.5678(6) 0.9619(6) 0.4140(4) 0.0548 1.0000 Uiso
H181 1.4959(6) 0.8089(5) 0.3672(4) 0.0546 1.0000 Uiso
H191 1.5538(6) 0.7516(6) 0.2588(4) 0.0530 1.0000 Uiso
H201 1.6707(7) 0.8096(7) 0.1890(4) 0.0860 1.0000 Uiso
H202 1.7606(7) 0.8746(7) 0.2278(4) 0.0860 1.0000 Uiso
H203 1.6595(7) 0.9098(7) 0.2009(4) 0.0860 1.0000 Uiso
H231 1.4375(7) 0.5387(6) 0.1975(5) 0.0696 1.0000 Uiso
H241 1.4324(7) 0.3855(6) 0.1628(5) 0.0800 1.0000 Uiso
H251 1.3149(8) 0.3096(6) 0.0830(4) 0.0732 1.0000 Uiso
H261 1.1919(9) 0.3830(6) 0.0398(5) 0.0877 1.0000 Uiso
H271 1.1932(8) 0.5360(7) 0.0731(4) 0.0788 1.0000 Uiso
H281 1.2345(6) 0.5950(6) 0.2411(3) 0.0547 1.0000 Uiso
H282 1.1679(6) 0.6780(6) 0.2679(3) 0.0547 1.0000 Uiso
H291 1.3815(6) 0.6662(5) 0.3080(3) 0.0511 1.0000 Uiso
H292 1.3087(6) 0.7439(5) 0.3374(3) 0.0511 1.0000 Uiso
H301 1.2918(7) 0.5218(6) 0.3744(4) 0.0773 1.0000 Uiso
H302 1.3906(7) 0.5492(6) 0.3468(4) 0.0773 1.0000 Uiso
H303 1.2861(7) 0.5171(6) 0.3046(4) 0.0773 1.0000 Uiso
H311 1.2975(8) 0.6558(6) 0.4523(4) 0.0842 1.0000 Uiso
H312 1.3953(8) 0.6869(6) 0.4258(4) 0.0842 1.0000 Uiso
H313 1.2940(8) 0.7432(6) 0.4363(4) 0.0842 1.0000 Uiso
H321 1.420(1) 0.5828(7) -0.0334(4) 0.0971 1.0000 Uiso
H322 1.364(1) 0.5385(7) 0.0085(4) 0.0971 1.0000 Uiso
H323 1.305(1) 0.6080(7) -0.0154(4) 0.0971 1.0000 Uiso
H331 1.6021(8) 0.6317(8) 0.0579(5) 0.0980 1.0000 Uiso
H332 1.5896(8) 0.6891(8) 0.1263(5) 0.0980 1.0000 Uiso
H333 1.5492(8) 0.5918(8) 0.1033(5) 0.0980 1.0000 Uiso
H341 1.4854(8) 0.7703(6) 0.0160(4) 0.0746 1.0000 Uiso
H342 1.4730(8) 0.8238(6) 0.0854(4) 0.0746 1.0000 Uiso
H343 1.3732(8) 0.7980(6) 0.0383(4) 0.0746 1.0000 Uiso
H361 1.2045(6) 0.9877(5) 0.2300(4) 0.0506 1.0000 Uiso
H371 1.2519(6) 0.9262(6) 0.1192(4) 0.0576 1.0000 Uiso
H381 1.1791(6) 0.7712(5) 0.0777(4) 0.0491 1.0000 Uiso
H391 1.0759(6) 0.7418(5) 0.1606(4) 0.0475 1.0000 Uiso
H401 1.0362(7) 0.8249(7) 0.2733(4) 0.0833 1.0000 Uiso
H402 1.1284(7) 0.8891(7) 0.3100(4) 0.0833 1.0000 Uiso
H403 1.0260(7) 0.9252(7) 0.2852(4) 0.0833 1.0000 Uiso
Ti101 0.7970(1) 0.44156(9) 0.26711(6) 0.0277 1.0000 Uani
Ti102 0.9509(1) 0.31746(9) 0.24209(6) 0.0289 1.0000 Uani
N101 0.8066(5) 0.5536(4) 0.3528(3) 0.0281 1.0000 Uani
N102 0.8730(5) 0.5561(4) 0.2672(3) 0.0326 1.0000 Uani
N103 0.9259(5) 0.6254(5) 0.1303(3) 0.0429 1.0000 Uani
N104 0.9425(5) 0.2052(4) 0.1563(3) 0.0299 1.0000 Uani
N105 0.8739(5) 0.2031(4) 0.2421(3) 0.0345 1.0000 Uani
N106 0.8266(5) 0.1318(5) 0.3783(3) 0.0388 1.0000 Uani
O101 0.8611(4) 0.3733(3) 0.3060(2) 0.0280 1.0000 Uani
O102 0.8848(4) 0.3845(3) 0.2027(2) 0.0311 1.0000 Uani
Si101 0.76795(19) 0.57674(15) 0.4276(1) 0.0363 1.0000 Uani
Si102 0.97921(18) 0.18242(16) 0.0814(1) 0.0356 1.0000 Uani
C101 0.8607(6) 0.5996(5) 0.3263(4) 0.0310 1.0000 Uani
C102 0.8998(6) 0.6916(5) 0.3578(3) 0.0295 1.0000 Uani
C103 1.0063(7) 0.7102(5) 0.3774(4) 0.0379 1.0000 Uani
C104 1.0388(6) 0.7939(6) 0.4091(4) 0.0383 1.0000 Uani
C105 0.9673(7) 0.8613(5) 0.4200(4) 0.0434 1.0000 Uani
C106 0.8606(7) 0.8425(6) 0.3988(4) 0.0486 1.0000 Uani
C107 0.8286(6) 0.7575(6) 0.3679(4) 0.0396 1.0000 Uani
C108 0.9345(6) 0.5870(6) 0.2263(4) 0.0410 1.0000 Uani
C109 0.8665(7) 0.6075(7) 0.1778(4) 0.0503 1.0000 Uani
C110 0.8707(8) 0.6821(7) 0.1026(5) 0.0665 1.0000 Uani
C111 0.9479(11) 0.5476(8) 0.0821(6) 0.1021 1.0000 Uani
C112 0.8580(8) 0.6574(6) 0.4877(4) 0.0566 1.0000 Uani
C113 0.6289(7) 0.6164(7) 0.4304(5) 0.0659 1.0000 Uani
C114 0.7700(7) 0.4727(5) 0.4466(4) 0.0454 1.0000 Uani
C115 0.6627(6) 0.3659(6) 0.1858(4) 0.0412 1.0000 Uani
C116 0.6486(6) 0.4553(7) 0.1972(4) 0.0477 1.0000 Uani
C117 0.6217(6) 0.4927(7) 0.2583(4) 0.0506 1.0000 Uani
C118 0.6173(6) 0.4256(7) 0.2849(4) 0.0513 1.0000 Uani
C119 0.6431(6) 0.3490(6) 0.2403(4) 0.0421 1.0000 Uani
C120 0.6913(7) 0.3040(6) 0.1265(4) 0.0545 1.0000 Uani
C121 0.8873(6) 0.1578(5) 0.1826(4) 0.0309 1.0000 Uani
C122 0.8485(6) 0.0681(5) 0.1521(3) 0.0286 1.0000 Uani
C123 0.7443(6) 0.0476(5) 0.1286(3) 0.0310 1.0000 Uani
C124 0.7129(7) -0.0373(6) 0.0967(4) 0.0462 1.0000 Uani
C125 0.7834(8) -0.1032(6) 0.0879(4) 0.0495 1.0000 Uani
C126 0.8861(7) -0.0844(6) 0.1114(4) 0.0454 1.0000 Uani
C127 0.9181(6) -0.0005(5) 0.1425(4) 0.0358 1.0000 Uani
C128 0.8134(6) 0.1708(6) 0.2830(3) 0.0365 1.0000 Uani
C129 0.8827(7) 0.1393(6) 0.3270(4) 0.0454 1.0000 Uani
C130 0.8207(9) 0.2123(7) 0.4253(4) 0.0740 1.0000 Uani
C131 0.8783(8) 0.0700(7) 0.4049(5) 0.0680 1.0000 Uani
C132 0.8916(7) 0.1030(6) 0.0218(4) 0.0469 1.0000 Uani
C133 0.9780(8) 0.2854(6) 0.0624(4) 0.0597 1.0000 Uani
C134 1.1159(7) 0.1406(7) 0.0770(4) 0.0560 1.0000 Uani
C135 1.0850(6) 0.3865(6) 0.3238(4) 0.0400 1.0000 Uani
C136 1.1004(6) 0.4117(6) 0.2715(4) 0.0463 1.0000 Uani
C137 1.1297(6) 0.3383(7) 0.2245(4) 0.0523 1.0000 Uani
C138 1.1286(6) 0.2691(7) 0.2479(5) 0.0525 1.0000 Uani
C139 1.1006(6) 0.2978(6) 0.3089(4) 0.0447 1.0000 Uani
C140 1.0555(7) 0.4476(7) 0.3858(4) 0.0682 1.0000 Uani
H1031 1.0562(7) 0.6643(5) 0.3688(4) 0.0504 1.0000 Uiso
H1041 1.1115(6) 0.8068(6) 0.4240(4) 0.0550 1.0000 Uiso
H1051 0.9905(7) 0.9202(5) 0.4417(4) 0.0601 1.0000 Uiso
H1061 0.8106(7) 0.8883(6) 0.4057(4) 0.0680 1.0000 Uiso
H1071 0.7558(6) 0.7437(6) 0.3536(4) 0.0518 1.0000 Uiso
H1081 0.9739(6) 0.6386(6) 0.2504(4) 0.0608 1.0000 Uiso
H1082 0.9823(6) 0.5428(6) 0.2068(4) 0.0608 1.0000 Uiso
H1091 0.8267(7) 0.6579(7) 0.1969(4) 0.0747 1.0000 Uiso
H1092 0.8190(7) 0.5588(7) 0.1585(4) 0.0747 1.0000 Uiso
H1101 0.9115(8) 0.6930(7) 0.0718(5) 0.1007 1.0000 Uiso
H1102 0.8600(8) 0.7360(7) 0.1342(5) 0.1007 1.0000 Uiso
H1103 0.8035(8) 0.6562(7) 0.0837(5) 0.1007 1.0000 Uiso
H1111 0.9880(11) 0.5616(8) 0.0523(6) 0.1279 1.0000 Uiso
H1112 0.9871(11) 0.5091(8) 0.0995(6) 0.1279 1.0000 Uiso
H1113 0.8822(11) 0.5196(8) 0.0623(6) 0.1279 1.0000 Uiso
H1121 0.8322(8) 0.6671(6) 0.5277(4) 0.0720 1.0000 Uiso
H1122 0.9277(8) 0.6347(6) 0.4875(4) 0.0720 1.0000 Uiso
H1123 0.8602(8) 0.7115(6) 0.4786(4) 0.0720 1.0000 Uiso
H1131 0.6075(7) 0.6291(7) 0.4717(5) 0.0869 1.0000 Uiso
H1132 0.6260(7) 0.6682(7) 0.4184(5) 0.0869 1.0000 Uiso
H1133 0.5824(7) 0.5724(7) 0.4024(5) 0.0869 1.0000 Uiso
H1141 0.7489(7) 0.4832(5) 0.4879(4) 0.0636 1.0000 Uiso
H1142 0.8403(7) 0.4509(5) 0.4442(4) 0.0636 1.0000 Uiso
H1143 0.7223(7) 0.4306(5) 0.4179(4) 0.0636 1.0000 Uiso
H1161 0.6564(6) 0.4858(7) 0.1678(4) 0.0646 1.0000 Uiso
H1171 0.6084(6) 0.5530(7) 0.2783(4) 0.0610 1.0000 Uiso
H1181 0.5994(6) 0.4313(7) 0.3262(4) 0.0690 1.0000 Uiso
H1191 0.6471(6) 0.2929(6) 0.2463(4) 0.0598 1.0000 Uiso
H1201 0.6961(7) 0.2469(6) 0.1308(4) 0.0667 1.0000 Uiso
H1202 0.7581(7) 0.3212(6) 0.1162(4) 0.0667 1.0000 Uiso
H1203 0.6380(7) 0.3032(6) 0.0943(4) 0.0667 1.0000 Uiso
H1231 0.6944(6) 0.0934(5) 0.1343(3) 0.0423 1.0000 Uiso
H1241 0.6406(7) -0.0506(6) 0.0810(4) 0.0557 1.0000 Uiso
H1251 0.7616(8) -0.1621(6) 0.0655(4) 0.0630 1.0000 Uiso
H1261 0.9359(7) -0.1302(6) 0.1058(4) 0.0607 1.0000 Uiso
H1271 0.9904(6) 0.0122(5) 0.1584(4) 0.0501 1.0000 Uiso
H1281 0.7721(6) 0.2172(6) 0.3068(3) 0.0542 1.0000 Uiso
H1282 0.7673(6) 0.1236(6) 0.2585(3) 0.0542 1.0000 Uiso
H1291 0.9410(7) 0.1801(6) 0.3428(4) 0.0661 1.0000 Uiso
H1292 0.9087(7) 0.0835(6) 0.3050(4) 0.0661 1.0000 Uiso
H1301 0.7828(9) 0.2050(7) 0.4583(4) 0.0913 1.0000 Uiso
H1302 0.8909(9) 0.2343(7) 0.4411(4) 0.0913 1.0000 Uiso
H1303 0.7849(9) 0.2528(7) 0.4083(4) 0.0913 1.0000 Uiso
H1311 0.8408(8) 0.0649(7) 0.4388(5) 0.0982 1.0000 Uiso
H1312 0.9495(8) 0.0900(7) 0.4196(5) 0.0982 1.0000 Uiso
H1313 0.8789(8) 0.0142(7) 0.3737(5) 0.0982 1.0000 Uiso
H1321 0.9172(7) 0.0938(6) -0.0182(4) 0.0607 1.0000 Uiso
H1322 0.8903(7) 0.0488(6) 0.0308(4) 0.0607 1.0000 Uiso
H1323 0.8216(7) 0.1252(6) 0.0221(4) 0.0607 1.0000 Uiso
H1331 0.9981(8) 0.2746(6) 0.0209(4) 0.0815 1.0000 Uiso
H1332 1.0272(8) 0.3265(6) 0.0908(4) 0.0815 1.0000 Uiso
H1333 0.9085(8) 0.3087(6) 0.0655(4) 0.0815 1.0000 Uiso
H1341 1.1363(7) 0.1277(7) 0.0355(4) 0.0687 1.0000 Uiso
H1342 1.1640(7) 0.1834(7) 0.1047(4) 0.0687 1.0000 Uiso
H1343 1.1174(7) 0.0885(7) 0.0887(4) 0.0687 1.0000 Uiso
H1361 1.0918(6) 0.4693(6) 0.2688(4) 0.0648 1.0000 Uiso
H1371 1.1481(6) 0.3367(7) 0.1841(4) 0.0680 1.0000 Uiso
H1381 1.1444(6) 0.2102(7) 0.2255(5) 0.0635 1.0000 Uiso
H1391 1.0929(6) 0.2631(6) 0.3358(4) 0.0604 1.0000 Uiso
H1401 1.0491(7) 0.4158(7) 0.4146(4) 0.0778 1.0000 Uiso
H1402 1.1095(7) 0.4923(7) 0.4018(4) 0.0778 1.0000 Uiso
H1403 0.9895(7) 0.4738(7) 0.3800(4) 0.0778 1.0000 Uiso

loop_
_atom_site_aniso_label
_atom_site_aniso_U_11
_atom_site_aniso_U_22
_atom_site_aniso_U_33
_atom_site_aniso_U_23
_atom_site_aniso_U_13
_atom_site_aniso_U_12
Ti1 0.0239(7) 0.0272(8) 0.0250(7) 0.0085(6) -0.0009(6) 0.0021(6)
Ti2 0.0229(7) 0.0298(8) 0.0276(8) 0.0101(6) 0.0000(6) 0.0040(6)
N1 0.037(4) 0.026(4) 0.031(4) 0.011(3) 0.003(3) -0.001(3)
N2 0.031(4) 0.030(4) 0.033(4) 0.015(3) 0.003(3) 0.000(3)
N3 0.034(4) 0.068(6) 0.051(5) 0.042(4) 0.010(3) -0.000(4)
N4 0.039(4) 0.023(4) 0.028(4) 0.007(3) 0.005(3) 0.002(3)
N5 0.037(4) 0.030(4) 0.032(4) 0.015(3) 0.003(3) 0.003(3)
N6 0.039(4) 0.040(4) 0.044(4) 0.023(4) 0.004(3) 0.006(3)
O1 0.026(3) 0.030(3) 0.023(3) 0.011(2) 0.001(2) 0.001(2)
O2 0.035(3) 0.024(3) 0.026(3) 0.005(2) 0.007(2) 0.000(2)
Si1 0.0403(14) 0.0320(13) 0.0290(12) 0.009(1) 0.007(1) 0.0041(11)
Si2 0.0484(15) 0.0328(14) 0.0355(13) 0.0074(11) 0.0112(11) 0.0008(11)
C1 0.030(4) 0.032(5) 0.021(4) 0.002(4) 0.001(3) 0.000(4)
C2 0.029(4) 0.024(4) 0.027(4) 0.006(3) 0.001(3) -0.001(3)
C3 0.048(6) 0.032(6) 0.077(7) 0.011(5) -0.009(5) 0.002(4)
C4 0.039(6) 0.045(7) 0.108(9) 0.018(6) -0.005(6) 0.017(5)
C5 0.043(5) 0.037(5) 0.056(6) 0.008(5) 0.014(5) -0.013(4)
C6 0.066(7) 0.046(6) 0.044(6) 0.020(5) -0.014(5) -0.021(5)
C7 0.049(6) 0.039(6) 0.058(6) 0.020(5) -0.018(5) -0.006(4)
C8 0.038(5) 0.039(5) 0.026(4) 0.019(4) 0.006(4) -0.003(4)
C9 0.038(5) 0.032(5) 0.034(5) 0.010(4) 0.006(4) 0.000(4)
C10 0.081(8) 0.091(9) 0.026(5) 0.018(5) 0.010(5) 0.022(6)
C11 0.065(7) 0.063(8) 0.087(8) 0.053(6) -0.024(6) -0.010(6)
C12 0.077(7) 0.052(6) 0.034(5) 0.002(5) 0.007(5) -0.015(5)
C13 0.047(6) 0.078(8) 0.073(7) 0.031(6) 0.017(5) 0.020(6)
C14 0.069(7) 0.034(5) 0.049(5) 0.019(4) 0.024(5) -0.003(5)
C15 0.039(5) 0.052(6) 0.043(5) 0.028(5) 0.013(4) 0.010(4)
C16 0.025(5) 0.050(6) 0.043(5) 0.010(5) -0.008(4) 0.000(4)
C17 0.032(5) 0.052(6) 0.036(5) 0.016(4) -0.008(4) 0.012(4)
C18 0.039(5) 0.032(5) 0.047(5) 0.021(4) -0.005(4) 0.001(4)
C19 0.034(5) 0.046(6) 0.034(5) 0.009(4) -0.001(4) 0.013(4)
C20 0.042(6) 0.091(8) 0.059(6) 0.029(6) 0.021(5) 0.029(6)
C21 0.022(4) 0.027(5) 0.039(5) 0.011(4) -0.005(3) -0.001(3)
C22 0.030(4) 0.028(5) 0.040(5) 0.018(4) -0.001(4) -0.004(4)
C23 0.031(5) 0.036(6) 0.087(7) 0.011(5) -0.021(5) -0.001(4)
C24 0.047(6) 0.033(6) 0.097(8) 0.008(6) -0.008(6) 0.000(5)
C25 0.067(7) 0.031(5) 0.063(6) 0.012(5) 0.006(5) 0.008(5)
C26 0.099(9) 0.039(6) 0.062(7) 0.017(5) -0.039(6) -0.033(6)
C27 0.061(6) 0.062(7) 0.061(6) 0.040(6) -0.028(5) -0.015(5)
C28 0.029(4) 0.050(6) 0.037(5) 0.020(4) 0.001(4) 0.006(4)
C29 0.030(4) 0.042(5) 0.039(5) 0.026(4) 0.007(4) 0.006(4)
C30 0.050(6) 0.045(6) 0.069(6) 0.029(5) -0.007(5) -0.001(5)
C31 0.081(7) 0.068(7) 0.045(6) 0.034(5) 0.017(5) 0.033(6)
C32 0.135(11) 0.068(8) 0.038(6) -0.003(6) 0.024(6) -0.012(7)
C33 0.060(7) 0.081(9) 0.086(8) 0.023(7) 0.024(6) 0.023(6)
C34 0.074(7) 0.054(7) 0.037(5) 0.003(5) 0.019(5) 0.003(5)
C35 0.020(4) 0.056(6) 0.036(5) 0.018(4) -0.002(4) 0.005(4)
C36 0.026(4) 0.030(5) 0.051(6) 0.010(4) -0.018(4) 0.000(4)
C37 0.028(5) 0.053(6) 0.049(5) 0.031(5) -0.006(4) 0.004(4)
C38 0.041(5) 0.031(5) 0.028(4) 0.008(4) -0.009(4) -0.002(4)
C39 0.017(4) 0.038(5) 0.048(5) 0.013(4) -0.009(4) 0.000(4)
C40 0.043(6) 0.076(8) 0.069(7) 0.022(6) 0.017(5) 0.020(5)
Ti101 0.0257(8) 0.0316(9) 0.0263(8) 0.0098(7) 0.0015(6) -0.0001(6)
Ti102 0.0259(8) 0.0331(9) 0.0253(8) 0.0061(7) -0.0000(6) 0.0013(6)
N101 0.033(4) 0.024(4) 0.027(4) 0.007(3) 0.007(3) -0.006(3)
N102 0.039(4) 0.031(4) 0.028(4) 0.010(3) 0.003(3) -0.007(3)
N103 0.043(4) 0.053(5) 0.038(4) 0.021(4) 0.007(3) -0.009(4)
N104 0.027(4) 0.033(4) 0.029(4) 0.007(3) 0.007(3) 0.001(3)
N105 0.043(4) 0.043(4) 0.019(3) 0.011(3) 0.004(3) 0.005(3)
N106 0.039(4) 0.055(5) 0.031(4) 0.027(4) -0.000(3) -0.006(4)
O101 0.028(3) 0.029(3) 0.028(3) 0.012(2) 0.002(2) 0.005(2)
O102 0.027(3) 0.039(3) 0.028(3) 0.010(2) 0.006(2) 0.003(2)
Si101 0.0438(14) 0.0334(14) 0.0302(12) 0.0066(11) 0.008(1) -0.0006(11)
Si102 0.0363(13) 0.0423(15) 0.0278(12) 0.0090(11) 0.009(1) 0.0012(11)
C101 0.019(4) 0.042(5) 0.034(5) 0.017(4) -0.008(3) 0.001(4)
C102 0.019(4) 0.034(5) 0.035(4) 0.011(4) -0.004(3) -0.005(3)
C103 0.050(6) 0.030(5) 0.034(5) 0.010(4) 0.002(4) 0.003(4)
C104 0.036(5) 0.042(6) 0.044(5) 0.024(4) -0.001(4) -0.005(4)
C105 0.062(6) 0.024(5) 0.047(5) 0.016(4) -0.001(4) -0.005(4)
C106 0.041(6) 0.041(6) 0.070(6) 0.025(5) 0.010(5) 0.008(4)
C107 0.028(5) 0.038(6) 0.051(5) 0.013(4) 0.000(4) 0.000(4)
C108 0.041(5) 0.050(6) 0.038(5) 0.022(4) 0.004(4) -0.007(4)
C109 0.040(5) 0.064(7) 0.059(6) 0.035(5) 0.010(5) -0.006(5)
C110 0.059(7) 0.078(8) 0.078(8) 0.045(7) 0.014(6) 0.011(6)
C111 0.141(12) 0.08(1) 0.09(1) 0.031(8) 0.039(9) 0.033(9)
C112 0.089(8) 0.035(6) 0.046(6) 0.012(5) 0.005(5) -0.015(5)
C113 0.061(7) 0.072(8) 0.063(7) 0.013(6) 0.026(5) 0.012(6)
C114 0.064(6) 0.032(5) 0.041(5) 0.013(4) 0.007(4) -0.016(4)
C115 0.027(5) 0.060(7) 0.031(5) 0.009(4) -0.007(4) 0.002(4)
C116 0.029(5) 0.069(7) 0.055(6) 0.036(5) -0.006(4) -0.002(5)
C117 0.030(5) 0.053(6) 0.052(6) -0.003(5) -0.016(4) 0.004(4)
C118 0.023(5) 0.088(8) 0.042(5) 0.018(6) 0.005(4) -0.016(5)
C119 0.037(5) 0.039(6) 0.053(6) 0.019(5) -0.003(4) -0.018(4)
C120 0.048(6) 0.070(7) 0.042(5) 0.014(5) -0.010(4) 0.005(5)
C121 0.034(5) 0.025(5) 0.034(5) 0.010(4) -0.000(4) 0.007(4)
C122 0.037(5) 0.029(5) 0.025(4) 0.015(4) 0.005(3) 0.001(4)
C123 0.031(5) 0.037(5) 0.027(4) 0.013(4) 0.002(3) 0.004(4)
C124 0.041(5) 0.063(7) 0.024(4) -0.002(5) 0.003(4) -0.000(5)
C125 0.070(7) 0.036(6) 0.035(5) -0.002(4) 0.015(5) -0.009(5)
C126 0.056(6) 0.025(5) 0.059(6) 0.017(5) 0.012(5) 0.004(4)
C127 0.032(5) 0.036(5) 0.045(5) 0.022(4) -0.001(4) 0.007(4)
C128 0.033(5) 0.046(5) 0.032(4) 0.012(4) 0.007(4) -0.004(4)
C129 0.046(5) 0.056(6) 0.045(5) 0.029(5) 0.015(4) 0.017(5)
C130 0.110(9) 0.064(8) 0.040(6) 0.005(6) 0.006(6) 0.012(7)
C131 0.067(7) 0.084(8) 0.074(7) 0.055(7) 0.005(6) 0.004(6)
C132 0.057(6) 0.052(6) 0.028(5) 0.008(4) -0.001(4) -0.013(5)
C133 0.065(7) 0.073(8) 0.048(6) 0.027(5) 0.015(5) 0.003(6)
C134 0.049(6) 0.074(7) 0.039(5) 0.006(5) 0.012(4) 0.012(5)
C135 0.029(5) 0.049(6) 0.041(5) 0.013(4) -0.003(4) -0.002(4)
C136 0.033(5) 0.063(7) 0.044(6) 0.023(5) -0.019(4) -0.017(4)
C137 0.029(5) 0.079(8) 0.045(6) 0.015(6) 0.002(4) -0.010(5)
C138 0.015(4) 0.062(7) 0.060(7) -0.007(6) -0.009(4) 0.004(4)
C139 0.031(5) 0.047(6) 0.063(6) 0.031(5) -0.014(4) 0.001(4)
C140 0.046(6) 0.098(9) 0.037(5) -0.009(6) -0.019(4) 0.009(6)

loop_
_atom_type_symbol
_atom_type_scat_dispersion_real
_atom_type_scat_dispersion_imag
_atom_type_scat_Cromer_Mann_a1
_atom_type_scat_Cromer_Mann_b1
_atom_type_scat_Cromer_Mann_a2
_atom_type_scat_Cromer_Mann_b2
_atom_type_scat_Cromer_Mann_a3
_atom_type_scat_Cromer_Mann_b3
_atom_type_scat_Cromer_Mann_a4
_atom_type_scat_Cromer_Mann_b4
_atom_type_scat_Cromer_Mann_c
_atom_type_scat_source
'C   ' 0.0020 0.0020 2.3100 20.8439 1.0200 10.2075 1.5886 0.5687 0.8650 51.6512 0.2156 International_Tables_Vol_IV_Table_2.2B
'H   ' 0.0000 0.0000 0.4930 10.5109 0.3229 26.1257 0.1402 3.1424 0.0408 57.7997 0.0030 International_Tables_Vol_IV_Table_2.2B
'N   ' 0.0040 0.0030 12.2126 0.0057 3.1322 9.8933 2.0125 28.9975 1.1663 0.5826 -11.5290 International_Tables_Vol_IV_Table_2.2B
'O   ' 0.0080 0.0060 3.0485 13.2771 2.2868 5.7011 1.5463 0.3239 0.8670 32.9089 0.2508 International_Tables_Vol_IV_Table_2.2B
'Ti  ' 0.2480 0.4460 9.7595 7.8508 7.3558 0.5000 1.6991 35.6338 1.9021 116.1050 1.2807 International_Tables_Vol_IV_Table_2.2B
'Si  ' 0.0720 0.0710 6.2915 2.4386 3.0353 32.3337 1.9891 0.6785 1.5410 81.6937 1.1407 International_Tables_Vol_IV_Table_2.2B

loop_
_geom_angle_atom_site_label_1
_geom_angle_site_symmetry_1
_geom_angle_atom_site_label_2
_geom_angle_site_symmetry_2
_geom_angle_atom_site_label_3
_geom_angle_site_symmetry_3
_geom_angle
_geom_angle_publ_flag
Ti2 . Ti1 . N1 . 118.88(17) yes
Ti2 . Ti1 . N2 . 110.52(17) yes
N1 . Ti1 . N2 . 61.7(2) yes
Ti2 . Ti1 . O1 . 42.75(14) yes
N1 . Ti1 . O1 . 90.1(2) yes
N2 . Ti1 . O1 . 126.2(2) yes
Ti2 . Ti1 . O2 . 40.42(15) yes
N1 . Ti1 . O2 . 135.8(2) yes
N2 . Ti1 . O2 . 87.8(2) yes
O1 . Ti1 . O2 . 83.2(2) yes
Ti2 . Ti1 . C15 . 115.6(2) yes
N1 . Ti1 . C15 . 125.4(3) yes
N2 . Ti1 . C15 . 96.3(3) yes
O1 . Ti1 . C15 . 135.5(3) yes
O2 . Ti1 . C15 . 86.5(2) yes
Ti2 . Ti1 . C16 . 149.2(2) yes
N1 . Ti1 . C16 . 91.9(3) yes
N2 . Ti1 . C16 . 81.8(3) yes
O1 . Ti1 . C16 . 148.2(3) yes
O2 . Ti1 . C16 . 116.0(2) yes
Ti2 . Ti1 . C17 . 145.6(2) yes
N1 . Ti1 . C17 . 79.9(3) yes
N2 . Ti1 . C17 . 103.7(3) yes
O1 . Ti1 . C17 . 115.7(3) yes
O2 . Ti1 . C17 . 141.6(2) yes
Ti2 . Ti1 . C18 . 112.0(2) yes
N1 . Ti1 . C18 . 103.7(3) yes
N2 . Ti1 . C18 . 136.5(3) yes
O1 . Ti1 . C18 . 92.0(3) yes
O2 . Ti1 . C18 . 120.1(3) yes
Ti2 . Ti1 . C19 . 97.4(2) yes
N1 . Ti1 . C19 . 135.5(3) yes
N2 . Ti1 . C19 . 130.5(3) yes
O1 . Ti1 . C19 . 102.1(3) yes
O2 . Ti1 . C19 . 88.4(2) yes
C15 . Ti1 . C16 . 33.6(3) yes
C15 . Ti1 . C17 . 56.2(3) yes
C16 . Ti1 . C17 . 34.1(3) yes
C15 . Ti1 . C18 . 57.0(3) yes
C16 . Ti1 . C18 . 56.7(3) yes
C17 . Ti1 . C18 . 33.7(3) yes
C15 . Ti1 . C19 . 34.3(3) yes
C16 . Ti1 . C19 . 56.3(3) yes
C17 . Ti1 . C19 . 56.1(3) yes
C18 . Ti1 . C19 . 34.4(3) yes
Ti1 . Ti2 . N4 . 120.65(17) yes
Ti1 . Ti2 . N5 . 110.52(18) yes
N4 . Ti2 . N5 . 61.7(2) yes
Ti1 . Ti2 . O1 . 40.44(15) yes
N4 . Ti2 . O1 . 136.7(2) yes
N5 . Ti2 . O1 . 87.3(2) yes
Ti1 . Ti2 . O2 . 42.60(15) yes
N4 . Ti2 . O2 . 90.5(2) yes
N5 . Ti2 . O2 . 124.8(2) yes
O1 . Ti2 . O2 . 83.0(2) yes
Ti1 . Ti2 . C35 . 113.6(2) yes
N4 . Ti2 . C35 . 125.7(3) yes
N5 . Ti2 . C35 . 98.0(3) yes
O1 . Ti2 . C35 . 85.6(2) yes
O2 . Ti2 . C35 . 134.8(3) yes
Ti1 . Ti2 . C36 . 96.0(2) yes
N4 . Ti2 . C36 . 134.5(3) yes
N5 . Ti2 . C36 . 132.4(3) yes
O1 . Ti2 . C36 . 88.6(2) yes
O2 . Ti2 . C36 . 101.6(3) yes
Ti1 . Ti2 . C37 . 112.2(2) yes
N4 . Ti2 . C37 . 102.0(3) yes
N5 . Ti2 . C37 . 136.5(3) yes
O1 . Ti2 . C37 . 121.0(3) yes
O2 . Ti2 . C37 . 93.2(3) yes
Ti1 . Ti2 . C38 . 146.4(2) yes
N4 . Ti2 . C38 . 78.7(2) yes
N5 . Ti2 . C38 . 102.9(3) yes
O1 . Ti2 . C38 . 141.3(2) yes
O2 . Ti2 . C38 . 118.0(3) yes
Ti1 . Ti2 . C39 . 146.74(19) yes
N4 . Ti2 . C39 . 92.6(3) yes
N5 . Ti2 . C39 . 82.9(3) yes
O1 . Ti2 . C39 . 114.1(2) yes
O2 . Ti2 . C39 . 149.3(3) yes
C35 . Ti2 . C36 . 34.4(3) yes
C35 . Ti2 . C37 . 56.9(3) yes
C36 . Ti2 . C37 . 34.5(3) yes
C35 . Ti2 . C38 . 56.2(3) yes
C36 . Ti2 . C38 . 56.8(3) yes
C37 . Ti2 . C38 . 34.2(3) yes
C35 . Ti2 . C39 . 33.2(3) yes
C36 . Ti2 . C39 . 56.2(3) yes
C37 . Ti2 . C39 . 56.4(3) yes
C38 . Ti2 . C39 . 33.9(3) yes
Ti1 . N1 . Si1 . 138.3(4) yes
Ti1 . N1 . C1 . 91.4(4) yes
Si1 . N1 . C1 . 129.7(5) yes
Ti1 . N2 . C1 . 94.7(5) yes
Ti1 . N2 . C8 . 140.9(5) yes
C1 . N2 . C8 . 124.4(7) yes
C9 . N3 . C10 . 110.6(7) yes
C9 . N3 . C11 . 110.2(7) yes
C10 . N3 . C11 . 108.9(7) yes
Ti2 . N4 . Si2 . 135.4(4) yes
Ti2 . N4 . C21 . 90.6(4) yes
Si2 . N4 . C21 . 131.1(5) yes
Ti2 . N5 . C21 . 94.5(5) yes
Ti2 . N5 . C28 . 140.8(5) yes
C21 . N5 . C28 . 124.6(7) yes
C29 . N6 . C30 . 111.4(7) yes
C29 . N6 . C31 . 111.0(7) yes
C30 . N6 . C31 . 108.4(7) yes
Ti1 . O1 . Ti2 . 96.8(2) yes
Ti1 . O2 . Ti2 . 97.0(2) yes
N1 . Si1 . C12 . 113.1(4) yes
N1 . Si1 . C13 . 110.5(4) yes
C12 . Si1 . C13 . 108.5(5) yes
N1 . Si1 . C14 . 106.8(3) yes
C12 . Si1 . C14 . 108.9(4) yes
C13 . Si1 . C14 . 109.0(5) yes
N4 . Si2 . C32 . 113.7(4) yes
N4 . Si2 . C33 . 110.3(4) yes
C32 . Si2 . C33 . 107.0(5) yes
N4 . Si2 . C34 . 107.2(4) yes
C32 . Si2 . C34 . 109.4(5) yes
C33 . Si2 . C34 . 109.2(5) yes
N1 . C1 . N2 . 112.1(7) yes
N1 . C1 . C2 . 124.7(6) yes
N2 . C1 . C2 . 123.1(7) yes
C1 . C2 . C3 . 121.5(7) yes
C1 . C2 . C7 . 119.5(7) yes
C3 . C2 . C7 . 119.0(8) yes
C2 . C3 . C4 . 121.1(9) yes
C3 . C4 . C5 . 118.0(9) yes
C4 . C5 . C6 . 120.6(9) yes
C5 . C6 . C7 . 120.1(9) yes
C2 . C7 . C6 . 121.1(8) yes
N2 . C8 . C9 . 109.6(6) yes
N3 . C9 . C8 . 113.3(7) yes
Ti1 . C15 . C16 . 74.4(4) yes
Ti1 . C15 . C19 . 69.3(4) yes
C16 . C15 . C19 . 107.0(7) yes
Ti1 . C15 . C20 . 122.2(6) yes
C16 . C15 . C20 . 125.2(9) yes
C19 . C15 . C20 . 127.8(9) yes
Ti1 . C16 . C15 . 72.0(4) yes
Ti1 . C16 . C17 . 70.6(4) yes
C15 . C16 . C17 . 106.5(8) yes
Ti1 . C17 . C16 . 75.3(4) yes
Ti1 . C17 . C18 . 71.3(4) yes
C16 . C17 . C18 . 109.3(8) yes
Ti1 . C18 . C17 . 75.0(5) yes
Ti1 . C18 . C19 . 72.3(5) yes
C17 . C18 . C19 . 107.5(8) yes
Ti1 . C19 . C15 . 76.4(5) yes
Ti1 . C19 . C18 . 73.4(4) yes
C15 . C19 . C18 . 109.7(8) yes
N4 . C21 . N5 . 113.1(7) yes
N4 . C21 . C22 . 124.3(7) yes
N5 . C21 . C22 . 122.5(7) yes
C21 . C22 . C23 . 121.1(7) yes
C21 . C22 . C27 . 120.7(7) yes
C23 . C22 . C27 . 118.2(8) yes
C22 . C23 . C24 . 119.9(8) yes
C23 . C24 . C25 . 121.2(10) yes
C24 . C25 . C26 . 119.9(9) yes
C25 . C26 . C27 . 120.5(9) yes
C22 . C27 . C26 . 120.2(9) yes
N5 . C28 . C29 . 109.3(6) yes
N6 . C29 . C28 . 111.7(7) yes
Ti2 . C35 . C36 . 69.8(4) yes
Ti2 . C35 . C39 . 73.8(4) yes
C36 . C35 . C39 . 107.1(7) yes
Ti2 . C35 . C40 . 120.6(5) yes
C36 . C35 . C40 . 126.8(8) yes
C39 . C35 . C40 . 126.0(9) yes
Ti2 . C36 . C35 . 75.9(4) yes
Ti2 . C36 . C37 . 73.7(4) yes
C35 . C36 . C37 . 108.8(7) yes
Ti2 . C37 . C36 . 71.8(4) yes
Ti2 . C37 . C38 . 73.9(4) yes
C36 . C37 . C38 . 107.4(8) yes
Ti2 . C38 . C37 . 71.9(4) yes
Ti2 . C38 . C39 . 74.6(4) yes
C37 . C38 . C39 . 107.9(7) yes
Ti2 . C39 . C35 . 73.0(4) yes
Ti2 . C39 . C38 . 71.5(4) yes
C35 . C39 . C38 . 108.7(8) yes
Ti102 . Ti101 . N101 . 122.15(16) yes
Ti102 . Ti101 . N102 . 104.73(18) yes
N101 . Ti101 . N102 . 61.4(2) yes
Ti102 . Ti101 . O101 . 43.48(15) yes
N101 . Ti101 . O101 . 91.7(2) yes
N102 . Ti101 . O101 . 119.5(2) yes
Ti102 . Ti101 . O102 . 39.91(15) yes
N101 . Ti101 . O102 . 138.6(2) yes
N102 . Ti101 . O102 . 85.5(2) yes
O101 . Ti101 . O102 . 83.4(2) yes
Ti102 . Ti101 . C115 . 98.6(2) yes
N101 . Ti101 . C115 . 137.7(3) yes
N102 . Ti101 . C115 . 122.1(3) yes
O101 . Ti101 . C115 . 114.0(3) yes
O102 . Ti101 . C115 . 79.8(2) yes
Ti102 . Ti101 . C116 . 126.9(2) yes
N101 . Ti101 . C116 . 110.6(3) yes
N102 . Ti101 . C116 . 94.2(3) yes
O101 . Ti101 . C116 . 145.9(3) yes
O102 . Ti101 . C116 . 94.9(3) yes
Ti102 . Ti101 . C117 . 154.2(2) yes
N101 . Ti101 . C117 . 81.6(3) yes
N102 . Ti101 . C117 . 95.5(3) yes
O101 . Ti101 . C117 . 135.7(3) yes
O102 . Ti101 . C117 . 128.7(3) yes
Ti102 . Ti101 . C118 . 129.0(3) yes
N101 . Ti101 . C118 . 86.6(3) yes
N102 . Ti101 . C118 . 126.3(3) yes
O101 . Ti101 . C118 . 102.1(3) yes
O102 . Ti101 . C118 . 134.6(3) yes
Ti102 . Ti101 . C119 . 99.7(2) yes
N101 . Ti101 . C119 . 119.5(3) yes
N102 . Ti101 . C119 . 148.8(3) yes
O101 . Ti101 . C119 . 91.6(3) yes
O102 . Ti101 . C119 . 101.7(3) yes
C115 . Ti101 . C116 . 33.4(3) yes
C115 . Ti101 . C117 . 56.4(3) yes
C116 . Ti101 . C117 . 33.8(3) yes
C115 . Ti101 . C118 . 56.5(3) yes
C116 . Ti101 . C118 . 56.0(3) yes
C117 . Ti101 . C118 . 34.2(3) yes
C115 . Ti101 . C119 . 33.5(3) yes
C116 . Ti101 . C119 . 55.2(3) yes
C117 . Ti101 . C119 . 56.2(3) yes
C118 . Ti101 . C119 . 34.1(3) yes
Ti101 . Ti102 . N104 . 122.52(16) yes
Ti101 . Ti102 . N105 . 104.39(18) yes
N104 . Ti102 . N105 . 61.8(2) yes
Ti101 . Ti102 . O101 . 39.85(15) yes
N104 . Ti102 . O101 . 138.1(2) yes
N105 . Ti102 . O101 . 84.5(2) yes
Ti101 . Ti102 . O102 . 43.32(15) yes
N104 . Ti102 . O102 . 91.4(2) yes
N105 . Ti102 . O102 . 118.3(2) yes
O101 . Ti102 . O102 . 83.2(2) yes
Ti101 . Ti102 . C135 . 100.4(2) yes
N104 . Ti102 . C135 . 136.1(3) yes
N105 . Ti102 . C135 . 119.8(3) yes
O101 . Ti102 . C135 . 81.0(2) yes
O102 . Ti102 . C135 . 117.4(3) yes
Ti101 . Ti102 . C136 . 98.4(2) yes
N104 . Ti102 . C136 . 121.1(3) yes
N105 . Ti102 . C136 . 149.2(3) yes
O101 . Ti102 . C136 . 100.7(3) yes
O102 . Ti102 . C136 . 92.5(3) yes
Ti101 . Ti102 . C137 . 127.1(3) yes
N104 . Ti102 . C137 . 87.3(3) yes
N105 . Ti102 . C137 . 128.5(3) yes
O101 . Ti102 . C137 . 134.5(3) yes
O102 . Ti102 . C137 . 101.3(3) yes
Ti101 . Ti102 . C138 . 153.6(2) yes
N104 . Ti102 . C138 . 80.8(3) yes
N105 . Ti102 . C138 . 97.6(3) yes
O101 . Ti102 . C138 . 130.8(3) yes
O102 . Ti102 . C138 . 134.1(3) yes
Ti101 . Ti102 . C139 . 129.3(2) yes
N104 . Ti102 . C139 . 107.8(3) yes
N105 . Ti102 . C139 . 93.1(3) yes
O101 . Ti102 . C139 . 97.4(3) yes
O102 . Ti102 . C139 . 148.5(3) yes
C135 . Ti102 . C136 . 34.1(3) yes
C135 . Ti102 . C137 . 56.5(3) yes
C136 . Ti102 . C137 . 34.5(3) yes
C135 . Ti102 . C138 . 55.3(3) yes
C136 . Ti102 . C138 . 56.1(3) yes
C137 . Ti102 . C138 . 33.7(3) yes
C135 . Ti102 . C139 . 33.2(3) yes
C136 . Ti102 . C139 . 56.3(3) yes
C137 . Ti102 . C139 . 56.4(3) yes
C138 . Ti102 . C139 . 33.5(3) yes
Ti101 . N101 . Si101 . 137.3(4) yes
Ti101 . N101 . C101 . 90.8(4) yes
Si101 . N101 . C101 . 131.8(5) yes
Ti101 . N102 . C101 . 95.8(5) yes
Ti101 . N102 . C108 . 138.5(5) yes
C101 . N102 . C108 . 125.2(7) yes
C109 . N103 . C110 . 111.5(7) yes
C109 . N103 . C111 . 112.3(8) yes
C110 . N103 . C111 . 108.2(8) yes
Ti102 . N104 . Si102 . 137.6(4) yes
Ti102 . N104 . C121 . 91.2(4) yes
Si102 . N104 . C121 . 131.0(5) yes
Ti102 . N105 . C121 . 96.2(5) yes
Ti102 . N105 . C128 . 139.3(5) yes
C121 . N105 . C128 . 124.3(7) yes
C129 . N106 . C130 . 112.4(8) yes
C129 . N106 . C131 . 110.1(7) yes
C130 . N106 . C131 . 108.8(7) yes
Ti101 . O101 . Ti102 . 96.7(2) yes
Ti101 . O102 . Ti102 . 96.8(2) yes
N101 . Si101 . C112 . 113.8(4) yes
N101 . Si101 . C113 . 109.5(4) yes
C112 . Si101 . C113 . 110.2(5) yes
N101 . Si101 . C114 . 107.1(3) yes
C112 . Si101 . C114 . 107.7(4) yes
C113 . Si101 . C114 . 108.4(5) yes
N104 . Si102 . C132 . 114.8(4) yes
N104 . Si102 . C133 . 107.7(4) yes
C132 . Si102 . C133 . 107.6(4) yes
N104 . Si102 . C134 . 109.6(4) yes
C132 . Si102 . C134 . 108.4(4) yes
C133 . Si102 . C134 . 108.7(5) yes
N101 . C101 . N102 . 111.9(7) yes
N101 . C101 . C102 . 124.2(7) yes
N102 . C101 . C102 . 123.9(7) yes
C101 . C102 . C103 . 120.8(7) yes
C101 . C102 . C107 . 118.9(7) yes
C103 . C102 . C107 . 120.3(7) yes
C102 . C103 . C104 . 119.6(8) yes
C103 . C104 . C105 . 120.7(8) yes
C104 . C105 . C106 . 119.4(8) yes
C105 . C106 . C107 . 119.3(8) yes
C102 . C107 . C106 . 120.6(8) yes
N102 . C108 . C109 . 111.8(7) yes
N103 . C109 . C108 . 113.1(7) yes
Ti101 . C115 . C116 . 73.1(5) yes
Ti101 . C115 . C119 . 71.0(4) yes
C116 . C115 . C119 . 106.3(8) yes
Ti101 . C115 . C120 . 121.6(5) yes
C116 . C115 . C120 . 125.3(9) yes
C119 . C115 . C120 . 128.5(9) yes
Ti101 . C116 . C115 . 73.5(5) yes
Ti101 . C116 . C117 . 71.5(5) yes
C115 . C116 . C117 . 109.2(8) yes
Ti101 . C117 . C116 . 74.7(5) yes
Ti101 . C117 . C118 . 72.2(5) yes
C116 . C117 . C118 . 107.4(8) yes
Ti101 . C118 . C117 . 73.7(5) yes
Ti101 . C118 . C119 . 73.3(5) yes
C117 . C118 . C119 . 107.3(8) yes
Ti101 . C119 . C115 . 75.5(5) yes
Ti101 . C119 . C118 . 72.7(5) yes
C115 . C119 . C118 . 109.9(8) yes
N104 . C121 . N105 . 110.7(7) yes
N104 . C121 . C122 . 125.1(7) yes
N105 . C121 . C122 . 124.1(7) yes
C121 . C122 . C123 . 122.6(7) yes
C121 . C122 . C127 . 120.1(7) yes
C123 . C122 . C127 . 117.1(7) yes
C122 . C123 . C124 . 120.6(7) yes
C123 . C124 . C125 . 120.8(8) yes
C124 . C125 . C126 . 119.4(8) yes
C125 . C126 . C127 . 120.2(8) yes
C122 . C127 . C126 . 121.8(8) yes
N105 . C128 . C129 . 112.4(6) yes
N106 . C129 . C128 . 111.9(6) yes
Ti102 . C135 . C136 . 70.4(5) yes
Ti102 . C135 . C139 . 74.1(5) yes
C136 . C135 . C139 . 108.3(8) yes
Ti102 . C135 . C140 . 121.1(5) yes
C136 . C135 . C140 . 124.9(9) yes
C139 . C135 . C140 . 126.8(9) yes
Ti102 . C136 . C135 . 75.5(5) yes
Ti102 . C136 . C137 . 73.7(5) yes
C135 . C136 . C137 . 108.1(9) yes
Ti102 . C137 . C136 . 71.9(5) yes
Ti102 . C137 . C138 . 74.1(5) yes
C136 . C137 . C138 . 106.7(8) yes
Ti102 . C138 . C137 . 72.3(5) yes
Ti102 . C138 . C139 . 74.6(5) yes
C137 . C138 . C139 . 109.8(8) yes
Ti102 . C139 . C135 . 72.8(5) yes
Ti102 . C139 . C138 . 71.8(5) yes
C135 . C139 . C138 . 107.0(9) yes

loop_
_geom_bond_atom_site_label_1
_geom_bond_site_symmetry_1
_geom_bond_atom_site_label_2
_geom_bond_site_symmetry_2
_geom_bond_distance
_geom_bond_publ_flag
Ti1 . Ti2 . 2.7749(18) yes
Ti1 . N1 . 2.180(6) yes
Ti1 . N2 . 2.123(6) yes
Ti1 . O1 . 1.813(5) yes
Ti1 . O2 . 1.892(5) yes
Ti1 . C15 . 2.441(8) yes
Ti1 . C16 . 2.472(8) yes
Ti1 . C17 . 2.410(7) yes
Ti1 . C18 . 2.364(8) yes
Ti1 . C19 . 2.350(8) yes
Ti2 . N4 . 2.202(6) yes
Ti2 . N5 . 2.116(7) yes
Ti2 . O1 . 1.897(5) yes
Ti2 . O2 . 1.813(5) yes
Ti2 . C35 . 2.428(7) yes
Ti2 . C36 . 2.349(7) yes
Ti2 . C37 . 2.374(8) yes
Ti2 . C38 . 2.399(7) yes
Ti2 . C39 . 2.439(7) yes
N1 . Si1 . 1.720(6) yes
N1 . C1 . 1.34(1) yes
N2 . C1 . 1.317(9) yes
N2 . C8 . 1.460(9) yes
N3 . C9 . 1.44(1) yes
N3 . C10 . 1.478(11) yes
N3 . C11 . 1.450(11) yes
N4 . Si2 . 1.717(6) yes
N4 . C21 . 1.33(1) yes
N5 . C21 . 1.327(9) yes
N5 . C28 . 1.45(1) yes
N6 . C29 . 1.46(1) yes
N6 . C30 . 1.47(1) yes
N6 . C31 . 1.448(11) yes
Si1 . C12 . 1.854(8) yes
Si1 . C13 . 1.864(9) yes
Si1 . C14 . 1.869(8) yes
Si2 . C32 . 1.85(1) yes
Si2 . C33 . 1.87(1) yes
Si2 . C34 . 1.83(1) yes
C1 . C2 . 1.50(1) yes
C2 . C3 . 1.373(11) yes
C2 . C7 . 1.383(11) yes
C3 . C4 . 1.386(13) yes
C4 . C5 . 1.395(12) yes
C5 . C6 . 1.375(12) yes
C6 . C7 . 1.347(12) yes
C8 . C9 . 1.53(1) yes
C15 . C16 . 1.419(11) yes
C15 . C19 . 1.414(12) yes
C15 . C20 . 1.481(11) yes
C16 . C17 . 1.433(12) yes
C17 . C18 . 1.385(11) yes
C18 . C19 . 1.393(11) yes
C21 . C22 . 1.495(11) yes
C22 . C23 . 1.380(11) yes
C22 . C27 . 1.382(11) yes
C23 . C24 . 1.395(12) yes
C24 . C25 . 1.337(13) yes
C25 . C26 . 1.353(13) yes
C26 . C27 . 1.395(13) yes
C28 . C29 . 1.53(1) yes
C35 . C36 . 1.414(12) yes
C35 . C39 . 1.390(11) yes
C35 . C40 . 1.512(11) yes
C36 . C37 . 1.400(11) yes
C37 . C38 . 1.403(11) yes
C38 . C39 . 1.410(11) yes
Ti101 . Ti102 . 2.7653(17) yes
Ti101 . N101 . 2.207(6) yes
Ti101 . N102 . 2.086(7) yes
Ti101 . O101 . 1.784(5) yes
Ti101 . O102 . 1.910(5) yes
Ti101 . C115 . 2.440(8) yes
Ti101 . C116 . 2.436(8) yes
Ti101 . C117 . 2.395(8) yes
Ti101 . C118 . 2.375(8) yes
Ti101 . C119 . 2.383(8) yes
Ti102 . N104 . 2.211(6) yes
Ti102 . N105 . 2.091(7) yes
Ti102 . O101 . 1.916(5) yes
Ti102 . O102 . 1.787(5) yes
Ti102 . C135 . 2.419(8) yes
Ti102 . C136 . 2.354(8) yes
Ti102 . C137 . 2.377(9) yes
Ti102 . C138 . 2.400(8) yes
Ti102 . C139 . 2.435(8) yes
N101 . Si101 . 1.737(6) yes
N101 . C101 . 1.32(1) yes
N102 . C101 . 1.332(9) yes
N102 . C108 . 1.46(1) yes
N103 . C109 . 1.46(1) yes
N103 . C110 . 1.426(11) yes
N103 . C111 . 1.432(12) yes
N104 . Si102 . 1.730(6) yes
N104 . C121 . 1.34(1) yes
N105 . C121 . 1.349(9) yes
N105 . C128 . 1.46(1) yes
N106 . C129 . 1.45(1) yes
N106 . C130 . 1.412(11) yes
N106 . C131 . 1.458(11) yes
Si101 . C112 . 1.881(9) yes
Si101 . C113 . 1.879(9) yes
Si101 . C114 . 1.865(8) yes
Si102 . C132 . 1.849(8) yes
Si102 . C133 . 1.85(1) yes
Si102 . C134 . 1.863(8) yes
C101 . C102 . 1.501(11) yes
C102 . C103 . 1.40(1) yes
C102 . C107 . 1.38(1) yes
C103 . C104 . 1.367(11) yes
C104 . C105 . 1.395(11) yes
C105 . C106 . 1.404(12) yes
C106 . C107 . 1.379(12) yes
C108 . C109 . 1.475(11) yes
C115 . C116 . 1.401(12) yes
C115 . C119 . 1.392(12) yes
C115 . C120 . 1.481(11) yes
C116 . C117 . 1.404(12) yes
C117 . C118 . 1.401(13) yes
C118 . C119 . 1.394(12) yes
C121 . C122 . 1.466(11) yes
C122 . C123 . 1.39(1) yes
C122 . C127 . 1.39(1) yes
C123 . C124 . 1.381(11) yes
C124 . C125 . 1.370(12) yes
C125 . C126 . 1.370(12) yes
C126 . C127 . 1.365(11) yes
C128 . C129 . 1.496(11) yes
C135 . C136 . 1.401(12) yes
C135 . C139 . 1.386(12) yes
C135 . C140 . 1.526(11) yes
C136 . C137 . 1.401(12) yes
C137 . C138 . 1.383(13) yes
C138 . C139 . 1.395(12) yes
